data_1556032
loop_
_publ_author_name
'Jeran, Marko'
'Cotman, Andrej Emanuel'
'Stephan, Michel'
'Mohar, Barbara'

_publ_section_title
;
 Stereopure Functionalized Benzosultams via Ruthenium(II)-Catalyzed
 Dynamic Kinetic Resolution-Asymmetric Transfer Hydrogenation.
;
_journal_issue 8
_journal_name_full 'Organic letters'
_journal_page_first 2042
_journal_page_last 2045
_journal_paper_doi 10.1021/acs.orglett.7b00670
_journal_volume 19
_journal_year 2017
_chemical_formula_sum 'C14 H13 N O3 S'
_chemical_formula_weight 275.31
_chemical_name_systematic
; 
anti-(3R,1'R)-3-(alpha-hydroxybenzyl)-1,1-
dioxo-1,2-benzothiazolidine
;
_space_group_IT_number 19
_space_group_name_Hall 'P 2ac 2ab'
_space_group_name_H-M_alt 'P 21 21 21'
_symmetry_cell_setting orthorhombic
_symmetry_space_group_name_H-M 'P 21 21 21'
_atom_sites_solution_hydrogens geom
_atom_sites_solution_primary direct
_atom_sites_solution_secondary difmap
_audit_creation_method SHELXL-97
_cell_angle_alpha 90.00
_cell_angle_beta 90.00
_cell_angle_gamma 90.00
_cell_formula_units_Z 8
_cell_length_a 7.48650(10)
_cell_length_b 10.7242(2)
_cell_length_c 32.3467(4)
_cell_measurement_reflns_used 5906
_cell_measurement_temperature 293(2)
_cell_measurement_theta_max 27.48
_cell_measurement_theta_min 0.41
_cell_volume 2597.01(7)
_computing_cell_refinement 'DENZO and SCALEPACK (Otwinowski & Minor, 1997)'
_computing_data_collection 'COLLECT (Nonius, 1998)'
_computing_data_reduction 'DENZO and SCALEPACK (Otwinowski & Minor, 1997)'
_computing_molecular_graphics 'ORTEP-3 for Windows (Farrugia, 1997)'
_computing_publication_material 'SHELXL97 (Sheldrick, 1997) and PLATON (Spek, 2003)'
_computing_structure_refinement 'SHELXL97 (Sheldrick, 1997)'
_computing_structure_solution 'SHELXS97 (Sheldrick, 1997)'
_diffrn_ambient_temperature 293(2)
_diffrn_measured_fraction_theta_full 0.989
_diffrn_measured_fraction_theta_max 0.989
_diffrn_measurement_device_type 'Nonius Kappa CCD diffractometer'
_diffrn_measurement_method \w
_diffrn_radiation_monochromator graphite
_diffrn_radiation_source 'fine-focus sealed tube'
_diffrn_radiation_type MoK\a
_diffrn_radiation_wavelength 0.71073
_diffrn_reflns_av_R_equivalents 0.0195
_diffrn_reflns_av_sigmaI/netI 0.0286
_diffrn_reflns_limit_h_max 9
_diffrn_reflns_limit_h_min -9
_diffrn_reflns_limit_k_max 13
_diffrn_reflns_limit_k_min -13
_diffrn_reflns_limit_l_max 42
_diffrn_reflns_limit_l_min -41
_diffrn_reflns_number 11338
_diffrn_reflns_theta_full 27.48
_diffrn_reflns_theta_max 27.48
_diffrn_reflns_theta_min 3.31
_exptl_absorpt_coefficient_mu 0.252
_exptl_absorpt_correction_T_max 0.9801
_exptl_absorpt_correction_T_min 0.9704
_exptl_absorpt_correction_type multi-scan
_exptl_absorpt_process_details
;
HKL SCALEPACK (Otwinowski & Minor, 1997)
;
_exptl_crystal_colour colourless
_exptl_crystal_density_diffrn 1.408
_exptl_crystal_density_method 'not measured'
_exptl_crystal_description block
_exptl_crystal_F_000 1152
_exptl_crystal_size_max 0.12
_exptl_crystal_size_mid 0.10
_exptl_crystal_size_min 0.08
_refine_diff_density_max 0.673
_refine_diff_density_min -0.726
_refine_diff_density_rms 0.216
_refine_ls_abs_structure_details 'Flack H D (1983), Acta Cryst. A39, 876-881'
_refine_ls_abs_structure_Flack -0.03(6)
_refine_ls_extinction_coef 0.135(7)
_refine_ls_extinction_expression Fc^*^=kFc[1+0.001xFc^2^\l^3^/sin(2\q)]^-1/4^
_refine_ls_extinction_method SHELXL
_refine_ls_goodness_of_fit_ref 1.180
_refine_ls_hydrogen_treatment mixed
_refine_ls_matrix_type full
_refine_ls_number_parameters 354
_refine_ls_number_reflns 5882
_refine_ls_number_restraints 0
_refine_ls_restrained_S_all 1.180
_refine_ls_R_factor_all 0.0519
_refine_ls_R_factor_gt 0.0439
_refine_ls_shift/su_max 0.001
_refine_ls_shift/su_mean 0.000
_refine_ls_structure_factor_coef Fsqd
_refine_ls_weighting_details 'calc w=1/[\s^2^(Fo^2^)+(0.0795P)^2^+0.0575P] where P=(Fo^2^+2Fc^2^)/3'
_refine_ls_weighting_scheme calc
_refine_ls_wR_factor_gt 0.1134
_refine_ls_wR_factor_ref 0.1196
_reflns_number_gt 5441
_reflns_number_total 5882
_reflns_threshold_expression >2sigma(I)
_cod_data_source_file anti-A1prime.cif
_cod_data_source_block anti
_cod_database_code 1556032

loop_
_symmetry_equiv_pos_as_xyz
'x, y, z'
'-x+1/2, -y, z+1/2'
'x+1/2, -y+1/2, -z'
'-x, y+1/2, -z+1/2'

loop_
_atom_site_label
_atom_site_type_symbol
_atom_site_fract_x
_atom_site_fract_y
_atom_site_fract_z
_atom_site_U_iso_or_equiv
_atom_site_adp_type
_atom_site_occupancy
_atom_site_symmetry_multiplicity
_atom_site_calc_flag
_atom_site_refinement_flags
S1 S 0.90311(7) 0.47109(5) 0.911548(16) 0.04046(16) Uani 1 1 d .
S2 S 1.00824(6) 1.13725(5) 0.834266(14) 0.03574(15) Uani 1 1 d .
O1 O 1.0278(2) 0.37001(17) 0.90529(5) 0.0524(4) Uani 1 1 d .
O2 O 0.9781(3) 0.59210(18) 0.91694(6) 0.0640(5) Uani 1 1 d .
O3 O 0.4698(2) 0.29765(13) 0.86580(5) 0.0437(4) Uani 1 1 d .
H3 H 0.3847 0.2589 0.8564 0.066 Uiso 1 1 calc R
O4 O 1.1949(2) 1.15833(17) 0.82733(5) 0.0523(4) Uani 1 1 d .
O5 O 0.8918(2) 1.23230(15) 0.81871(5) 0.0496(4) Uani 1 1 d .
O6 O 0.6588(2) 1.14529(14) 0.92466(5) 0.0458(4) Uani 1 1 d .
H6O H 0.5946 1.2014 0.9160 0.069 Uiso 1 1 calc R
N1 N 0.7566(2) 0.4723(2) 0.87373(6) 0.0397(4) Uani 1 1 d .
N2 N 0.9714(3) 1.10634(17) 0.88284(5) 0.0405(4) Uani 1 1 d .
C1 C 0.4335(3) 0.42841(19) 0.86389(6) 0.0354(4) Uani 1 1 d .
H1 H 0.3158 0.4436 0.8761 0.043 Uiso 1 1 calc R
C2 C 0.5736(3) 0.49305(18) 0.89036(6) 0.0357(4) Uani 1 1 d .
H2 H 0.5495 0.5828 0.8897 0.043 Uiso 1 1 calc R
C3 C 0.5777(3) 0.45193(17) 0.93547(6) 0.0352(4) Uani 1 1 d .
C4 C 0.4347(3) 0.4292(2) 0.96151(7) 0.0447(5) Uani 1 1 d .
H4 H 0.3178 0.4363 0.9521 0.054 Uiso 1 1 calc R
C5 C 0.4712(4) 0.3953(3) 1.00248(7) 0.0555(6) Uani 1 1 d .
H5 H 0.3765 0.3776 1.0202 0.067 Uiso 1 1 calc R
C6 C 0.6430(4) 0.3875(3) 1.01730(7) 0.0606(7) Uani 1 1 d .
H6 H 0.6624 0.3669 1.0449 0.073 Uiso 1 1 calc R
C7 C 0.7876(3) 0.4100(3) 0.99156(7) 0.0500(5) Uani 1 1 d .
H7 H 0.9044 0.4050 1.0012 0.060 Uiso 1 1 calc R
C8 C 0.7501(3) 0.4403(2) 0.95090(6) 0.0372(4) Uani 1 1 d .
C1A C 0.6561(3) 1.04309(19) 0.89624(6) 0.0374(4) Uani 1 1 d .
H1A H 0.6066 1.0719 0.8699 0.045 Uiso 1 1 calc R
C2A C 0.8502(3) 1.00068(18) 0.88925(6) 0.0363(4) Uani 1 1 d .
H2A H 0.8907 0.9511 0.9129 0.044 Uiso 1 1 calc R
C3A C 0.8650(3) 0.9243(2) 0.85007(6) 0.0377(4) Uani 1 1 d .
C4A C 0.8030(3) 0.8034(2) 0.84326(8) 0.0520(6) Uani 1 1 d .
H4A H 0.7542 0.7572 0.8648 0.062 Uiso 1 1 calc R
C5A C 0.8151(4) 0.7535(3) 0.80406(10) 0.0647(7) Uani 1 1 d .
H5A H 0.7710 0.6738 0.7991 0.078 Uiso 1 1 calc R
C6A C 0.8918(4) 0.8202(3) 0.77213(9) 0.0640(7) Uani 1 1 d .
H6A H 0.8982 0.7847 0.7459 0.077 Uiso 1 1 calc R
C7A C 0.9599(3) 0.9398(2) 0.77836(7) 0.0496(5) Uani 1 1 d .
H7A H 1.0137 0.9843 0.7571 0.060 Uiso 1 1 calc R
C8A C 0.9435(3) 0.9889(2) 0.81775(6) 0.0380(4) Uani 1 1 d .
C11 C 0.4333(3) 0.47976(18) 0.81985(6) 0.0365(4) Uani 1 1 d .
C12 C 0.3316(3) 0.5844(2) 0.81124(7) 0.0493(5) Uani 1 1 d .
H12 H 0.2591 0.6192 0.8315 0.059 Uiso 1 1 calc R
C13 C 0.3386(4) 0.6374(2) 0.77165(8) 0.0570(6) Uani 1 1 d .
H13 H 0.2711 0.7080 0.7658 0.068 Uiso 1 1 calc R
C14 C 0.4428(4) 0.5867(3) 0.74193(7) 0.0542(6) Uani 1 1 d .
H14 H 0.4479 0.6233 0.7159 0.065 Uiso 1 1 calc R
C15 C 0.5408(3) 0.4819(2) 0.75000(7) 0.0525(6) Uani 1 1 d .
H15 H 0.6099 0.4463 0.7292 0.063 Uiso 1 1 calc R
C16 C 0.5374(3) 0.4284(2) 0.78906(7) 0.0436(5) Uani 1 1 d .
H16 H 0.6056 0.3578 0.7945 0.052 Uiso 1 1 calc R
C21 C 0.5390(3) 0.93919(19) 0.91292(6) 0.0377(4) Uani 1 1 d .
C22 C 0.5811(3) 0.8788(2) 0.94979(7) 0.0509(6) Uani 1 1 d .
H22 H 0.6837 0.9013 0.9642 0.061 Uiso 1 1 calc R
C23 C 0.4709(4) 0.7849(3) 0.96539(8) 0.0606(7) Uani 1 1 d .
H23 H 0.5011 0.7446 0.9898 0.073 Uiso 1 1 calc R
C24 C 0.3168(4) 0.7519(2) 0.94451(9) 0.0557(6) Uani 1 1 d .
H24 H 0.2420 0.6905 0.9552 0.067 Uiso 1 1 calc R
C25 C 0.2747(3) 0.8101(2) 0.90796(9) 0.0572(6) Uani 1 1 d .
H25 H 0.1722 0.7867 0.8937 0.069 Uiso 1 1 calc R
C26 C 0.3841(3) 0.9037(2) 0.89207(8) 0.0482(5) Uani 1 1 d .
H26 H 0.3535 0.9429 0.8674 0.058 Uiso 1 1 calc R
H2N H 0.955(4) 1.177(3) 0.8965(8) 0.047(7) Uiso 1 1 d .
H1N H 0.774(4) 0.409(3) 0.8656(9) 0.052(9) Uiso 1 1 d .

loop_
_atom_site_aniso_label
_atom_site_aniso_U_11
_atom_site_aniso_U_22
_atom_site_aniso_U_33
_atom_site_aniso_U_23
_atom_site_aniso_U_13
_atom_site_aniso_U_12
S1 0.0303(2) 0.0506(3) 0.0404(3) -0.0004(2) -0.0020(2) -0.0143(2)
S2 0.0347(3) 0.0399(2) 0.0326(2) 0.00253(17) -0.00159(19) -0.0069(2)
O1 0.0312(7) 0.0719(11) 0.0540(9) -0.0040(8) -0.0001(6) -0.0030(8)
O2 0.0613(11) 0.0624(10) 0.0683(11) 0.0010(9) -0.0080(9) -0.0347(10)
O3 0.0429(8) 0.0356(7) 0.0526(8) 0.0062(6) -0.0129(7) -0.0089(6)
O4 0.0374(8) 0.0628(10) 0.0568(10) -0.0010(8) 0.0030(7) -0.0164(8)
O5 0.0569(10) 0.0480(8) 0.0437(8) 0.0053(7) -0.0063(7) 0.0030(8)
O6 0.0580(9) 0.0363(7) 0.0430(8) -0.0039(6) -0.0049(7) 0.0029(7)
N1 0.0305(8) 0.0519(11) 0.0368(8) 0.0015(9) 0.0008(7) -0.0100(8)
N2 0.0464(10) 0.0438(9) 0.0314(8) 0.0003(7) -0.0023(7) -0.0120(8)
C1 0.0284(9) 0.0366(9) 0.0412(10) 0.0033(8) -0.0013(8) -0.0020(8)
C2 0.0310(9) 0.0371(9) 0.0388(9) 0.0031(8) 0.0011(8) -0.0039(8)
C3 0.0373(10) 0.0338(9) 0.0346(9) -0.0033(7) 0.0034(8) -0.0034(8)
C4 0.0391(11) 0.0483(11) 0.0468(11) -0.0028(9) 0.0098(9) -0.0016(10)
C5 0.0606(15) 0.0646(15) 0.0413(11) -0.0006(10) 0.0191(11) -0.0031(13)
C6 0.0770(18) 0.0709(16) 0.0339(11) 0.0025(11) 0.0043(11) -0.0027(15)
C7 0.0510(13) 0.0611(14) 0.0378(11) -0.0045(10) -0.0049(10) -0.0035(12)
C8 0.0365(10) 0.0398(10) 0.0354(10) -0.0040(8) -0.0011(8) -0.0060(8)
C1A 0.0436(10) 0.0372(10) 0.0315(9) 0.0004(7) -0.0047(8) -0.0003(8)
C2A 0.0392(10) 0.0369(9) 0.0328(9) 0.0046(7) -0.0029(8) -0.0043(8)
C3A 0.0337(10) 0.0388(9) 0.0407(10) -0.0013(8) 0.0005(8) -0.0003(8)
C4A 0.0516(14) 0.0384(11) 0.0659(15) -0.0044(10) 0.0066(12) -0.0053(10)
C5A 0.0623(16) 0.0483(13) 0.0834(18) -0.0259(13) 0.0069(15) -0.0040(13)
C6A 0.0547(14) 0.0743(17) 0.0631(15) -0.0344(14) -0.0027(13) 0.0082(14)
C7A 0.0442(12) 0.0636(14) 0.0411(10) -0.0099(10) 0.0019(9) 0.0042(11)
C8A 0.0319(9) 0.0427(10) 0.0394(10) -0.0040(8) -0.0013(8) -0.0016(8)
C11 0.0301(9) 0.0375(9) 0.0420(10) 0.0021(8) -0.0074(8) -0.0032(8)
C12 0.0494(12) 0.0490(12) 0.0495(12) 0.0009(10) -0.0030(10) 0.0113(11)
C13 0.0597(15) 0.0510(13) 0.0603(14) 0.0150(12) -0.0121(12) 0.0102(12)
C14 0.0582(15) 0.0593(13) 0.0450(12) 0.0132(11) -0.0100(11) -0.0046(12)
C15 0.0513(14) 0.0653(14) 0.0411(10) -0.0010(10) 0.0007(10) 0.0031(12)
C16 0.0420(11) 0.0442(10) 0.0447(11) 0.0012(9) -0.0032(9) 0.0040(10)
C21 0.0361(10) 0.0379(9) 0.0390(9) -0.0030(8) 0.0018(8) -0.0011(8)
C22 0.0495(12) 0.0586(13) 0.0447(12) 0.0062(10) -0.0071(10) -0.0176(12)
C23 0.0670(16) 0.0628(15) 0.0521(12) 0.0141(11) -0.0026(12) -0.0216(14)
C24 0.0490(13) 0.0466(12) 0.0714(16) -0.0008(12) 0.0101(12) -0.0119(11)
C25 0.0370(11) 0.0544(13) 0.0801(17) -0.0109(13) -0.0046(12) -0.0045(10)
C26 0.0374(11) 0.0533(12) 0.0539(13) 0.0006(10) -0.0070(10) 0.0009(10)

loop_
_atom_type_symbol
_atom_type_description
_atom_type_scat_dispersion_real
_atom_type_scat_dispersion_imag
_atom_type_scat_source
C C 0.0033 0.0016 'International Tables Vol C Tables 4.2.6.8 and 6.1.1.4'
H H 0.0000 0.0000 'International Tables Vol C Tables 4.2.6.8 and 6.1.1.4'
N N 0.0061 0.0033 'International Tables Vol C Tables 4.2.6.8 and 6.1.1.4'
O O 0.0106 0.0060 'International Tables Vol C Tables 4.2.6.8 and 6.1.1.4'
S S 0.1246 0.1234 'International Tables Vol C Tables 4.2.6.8 and 6.1.1.4'

loop_
_geom_angle_atom_site_label_1
_geom_angle_atom_site_label_2
_geom_angle_atom_site_label_3
_geom_angle
O2 S1 O1 116.48(11)
O2 S1 N1 110.31(12)
O1 S1 N1 109.44(11)
O2 S1 C8 109.99(11)
O1 S1 C8 112.63(11)
N1 S1 C8 96.12(9)
O5 S2 O4 115.22(11)
O5 S2 N2 112.36(10)
O4 S2 N2 110.39(10)
O5 S2 C8A 111.83(10)
O4 S2 C8A 111.47(11)
N2 S2 C8A 93.59(10)
C1 O3 H3 109.5
C1A O6 H6O 109.5
C2 N1 S1 110.27(13)
C2 N1 H1N 115(3)
S1 N1 H1N 98(2)
C2A N2 S2 113.47(13)
C2A N2 H2N 120.2(19)
S2 N2 H2N 109.4(18)
O3 C1 C2 106.94(16)
O3 C1 C11 113.22(16)
C2 C1 C11 111.19(16)
O3 C1 H1 108.5
C2 C1 H1 108.5
C11 C1 H1 108.5
N1 C2 C1 111.29(16)
N1 C2 C3 106.49(16)
C1 C2 C3 114.90(16)
N1 C2 H2 108.0
C1 C2 H2 108.0
C3 C2 H2 108.0
C4 C3 C8 118.96(19)
C4 C3 C2 128.1(2)
C8 C3 C2 112.88(17)
C3 C4 C5 118.1(2)
C3 C4 H4 121.0
C5 C4 H4 121.0
C6 C5 C4 121.9(2)
C6 C5 H5 119.1
C4 C5 H5 119.1
C5 C6 C7 120.7(2)
C5 C6 H6 119.7
C7 C6 H6 119.7
C8 C7 C6 117.0(2)
C8 C7 H7 121.5
C6 C7 H7 121.5
C7 C8 C3 123.4(2)
C7 C8 S1 127.23(18)
C3 C8 S1 109.32(15)
O6 C1A C21 110.03(16)
O6 C1A C2A 107.90(17)
C21 C1A C2A 112.38(17)
O6 C1A H1A 108.8
C21 C1A H1A 108.8
C2A C1A H1A 108.8
N2 C2A C3A 104.74(16)
N2 C2A C1A 112.12(17)
C3A C2A C1A 110.63(16)
N2 C2A H2A 109.7
C3A C2A H2A 109.7
C1A C2A H2A 109.7
C8A C3A C4A 119.1(2)
C8A C3A C2A 113.14(18)
C4A C3A C2A 127.7(2)
C5A C4A C3A 119.0(2)
C5A C4A H4A 120.5
C3A C4A H4A 120.5
C4A C5A C6A 120.9(2)
C4A C5A H5A 119.6
C6A C5A H5A 119.6
C5A C6A C7A 121.4(2)
C5A C6A H6A 119.3
C7A C6A H6A 119.3
C8A C7A C6A 116.8(2)
C8A C7A H7A 121.6
C6A C7A H7A 121.6
C7A C8A C3A 122.8(2)
C7A C8A S2 127.12(18)
C3A C8A S2 110.01(15)
C16 C11 C12 119.3(2)
C16 C11 C1 121.94(18)
C12 C11 C1 118.72(19)
C11 C12 C13 119.5(2)
C11 C12 H12 120.3
C13 C12 H12 120.3
C14 C13 C12 120.5(2)
C14 C13 H13 119.7
C12 C13 H13 119.7
C13 C14 C15 120.3(2)
C13 C14 H14 119.9
C15 C14 H14 119.9
C14 C15 C16 120.2(2)
C14 C15 H15 119.9
C16 C15 H15 119.9
C11 C16 C15 120.2(2)
C11 C16 H16 119.9
C15 C16 H16 119.9
C22 C21 C26 118.4(2)
C22 C21 C1A 121.00(19)
C26 C21 C1A 120.6(2)
C21 C22 C23 120.7(2)
C21 C22 H22 119.6
C23 C22 H22 119.6
C24 C23 C22 120.1(2)
C24 C23 H23 120.0
C22 C23 H23 120.0
C25 C24 C23 119.7(2)
C25 C24 H24 120.2
C23 C24 H24 120.2
C24 C25 C26 120.7(2)
C24 C25 H25 119.7
C26 C25 H25 119.7
C21 C26 C25 120.4(2)
C21 C26 H26 119.8
C25 C26 H26 119.8

loop_
_geom_bond_atom_site_label_1
_geom_bond_atom_site_label_2
_geom_bond_distance
S1 O2 1.4246(18)
S1 O1 1.4449(18)
S1 N1 1.6429(19)
S1 C8 1.744(2)
S2 O5 1.4326(17)
S2 O4 1.4333(16)
S2 N2 1.6295(17)
S2 C8A 1.747(2)
O3 C1 1.430(2)
O3 H3 0.8200
O6 C1A 1.431(2)
O6 H6O 0.8200
N1 C2 1.489(3)
N1 H1N 0.74(3)
N2 C2A 1.466(3)
N2 H2N 0.89(3)
C1 C2 1.521(3)
C1 C11 1.527(3)
C1 H1 0.9800
C2 C3 1.525(3)
C2 H2 0.9800
C3 C4 1.384(3)
C3 C8 1.389(3)
C4 C5 1.401(3)
C4 H4 0.9300
C5 C6 1.375(4)
C5 H5 0.9300
C6 C7 1.387(4)
C6 H6 0.9300
C7 C8 1.383(3)
C7 H7 0.9300
C1A C21 1.517(3)
C1A C2A 1.539(3)
C1A H1A 0.9800
C2A C3A 1.513(3)
C2A H2A 0.9800
C3A C8A 1.385(3)
C3A C4A 1.395(3)
C4A C5A 1.379(4)
C4A H4A 0.9300
C5A C6A 1.382(5)
C5A H5A 0.9300
C6A C7A 1.394(4)
C6A H6A 0.9300
C7A C8A 1.384(3)
C7A H7A 0.9300
C11 C16 1.379(3)
C11 C12 1.385(3)
C12 C13 1.402(3)
C12 H12 0.9300
C13 C14 1.352(4)
C13 H13 0.9300
C14 C15 1.367(4)
C14 H14 0.9300
C15 C16 1.388(3)
C15 H15 0.9300
C16 H16 0.9300
C21 C22 1.393(3)
C21 C26 1.394(3)
C22 C23 1.396(3)
C22 H22 0.9300
C23 C24 1.383(4)
C23 H23 0.9300
C24 C25 1.373(4)
C24 H24 0.9300
C25 C26 1.394(4)
C25 H25 0.9300
C26 H26 0.9300
